data_7219617
loop_
_publ_author_name
'Wang, Jungang'
'Wang, Miao'
'Xiang, Jiachen'
'Cao, Liping'
'Wu, Anxin'
'Isaacs, Lyle'

_publ_section_title
;
 Dimeric packing of molecular clips induced by interactions between
 \p-systems
;
_journal_issue 12
_journal_name_full CrystEngComm
_journal_page_first 2486
_journal_paper_doi 10.1039/C4CE02447H
_journal_volume 17
_journal_year 2015
_chemical_formula_sum 'C49 H43 Cl3 N4 O8'
_chemical_formula_weight 922.22
_chemical_name_systematic
; 
 ? 
;
_space_group_IT_number 2
_symmetry_cell_setting triclinic
_symmetry_space_group_name_Hall '-P 1'
_symmetry_space_group_name_H-M 'P -1'
_atom_sites_solution_hydrogens geom
_atom_sites_solution_primary direct
_atom_sites_solution_secondary difmap
_audit_creation_method SHELXL-97
_audit_update_record
;
2014-04-11 deposited with the CCDC.
2015-02-16 downloaded from the CCDC.
;
_cell_angle_alpha 71.070(2)
_cell_angle_beta 89.029(2)
_cell_angle_gamma 69.365(2)
_cell_formula_units_Z 2
_cell_length_a 10.9368(13)
_cell_length_b 14.8456(18)
_cell_length_c 15.7583(19)
_cell_measurement_reflns_used 2625
_cell_measurement_temperature 296(2)
_cell_measurement_theta_max 22.67
_cell_measurement_theta_min 2.30
_cell_volume 2251.2(5)
_computing_cell_refinement 'Bruker SAINT'
_computing_data_collection 'Bruker APEX2'
_computing_data_reduction 'Bruker SAINT'
_computing_molecular_graphics 'Bruker SHELXTL'
_computing_publication_material 'Bruker SHELXTL'
_computing_structure_refinement 'SHELXL-97 (Sheldrick, 1997)'
_computing_structure_solution 'SHELXS-97 (Sheldrick, 1990)'
_diffrn_ambient_temperature 296(2)
_diffrn_measured_fraction_theta_full 0.977
_diffrn_measured_fraction_theta_max 0.977
_diffrn_measurement_device_type 'Bruker APEX-II CCD'
_diffrn_measurement_method '\f and \w scans'
_diffrn_radiation_monochromator graphite
_diffrn_radiation_source 'fine-focus sealed tube'
_diffrn_radiation_type MoK\a
_diffrn_radiation_wavelength 0.71073
_diffrn_reflns_av_R_equivalents 0.0335
_diffrn_reflns_av_sigmaI/netI 0.0543
_diffrn_reflns_limit_h_max 12
_diffrn_reflns_limit_h_min -12
_diffrn_reflns_limit_k_max 16
_diffrn_reflns_limit_k_min -16
_diffrn_reflns_limit_l_max 17
_diffrn_reflns_limit_l_min -16
_diffrn_reflns_number 14305
_diffrn_reflns_theta_full 23.89
_diffrn_reflns_theta_max 23.89
_diffrn_reflns_theta_min 1.37
_diffrn_standards_number 0
_exptl_absorpt_coefficient_mu 0.263
_exptl_absorpt_correction_T_max 0.9742
_exptl_absorpt_correction_T_min 0.9691
_exptl_absorpt_correction_type none
_exptl_crystal_colour colorless
_exptl_crystal_density_diffrn 1.361
_exptl_crystal_density_meas 1.361
_exptl_crystal_density_method 'not measured'
_exptl_crystal_description block
_exptl_crystal_F_000 960
_exptl_crystal_size_max 0.12
_exptl_crystal_size_mid 0.10
_exptl_crystal_size_min 0.10
_refine_diff_density_max 0.362
_refine_diff_density_min -0.333
_refine_diff_density_rms 0.040
_refine_ls_extinction_method none
_refine_ls_goodness_of_fit_ref 1.021
_refine_ls_hydrogen_treatment mixed
_refine_ls_matrix_type full
_refine_ls_number_parameters 723
_refine_ls_number_reflns 6825
_refine_ls_number_restraints 44
_refine_ls_restrained_S_all 1.033
_refine_ls_R_factor_all 0.1059
_refine_ls_R_factor_gt 0.0565
_refine_ls_shift/su_max 0.000
_refine_ls_shift/su_mean 0.000
_refine_ls_structure_factor_coef Fsqd
_refine_ls_weighting_details 'calc w=1/[\s^2^(Fo^2^)+(0.0897P)^2^+0.5710P] where P=(Fo^2^+2Fc^2^)/3'
_refine_ls_weighting_scheme calc
_refine_ls_wR_factor_gt 0.1485
_refine_ls_wR_factor_ref 0.1818
_reflns_number_gt 3976
_reflns_number_total 6825
_reflns_threshold_expression >2sigma(I)
_cod_data_source_file c4ce02447h2.cif
_cod_data_source_block e:\130228a\work\mo_130228a_0m
_cod_depositor_comments
;
The following automatic conversions were performed:

'_symmetry_cell_setting' value 'Triclinic' changed to 'triclinic'
according to
/usr/data/users/saulius/crontab/automatic-downloads/rss-feeds/RSC/lib/dictionaries/cif_core.dic
dictionary named 'cif_core.dic' version 2.4.2 from 2011-04-26.

Automatic conversion script
Id: cif_fix_values 3008 2015-01-20 13:52:24Z robertas 

 Adding full bibliography for 7219611--7219617.cif.
;
_cod_original_sg_symbol_H-M P-1
_cod_database_code 7219617

loop_
_symmetry_equiv_pos_as_xyz
'x, y, z'
'-x, -y, -z'

loop_
_atom_site_label
_atom_site_type_symbol
_atom_site_fract_x
_atom_site_fract_y
_atom_site_fract_z
_atom_site_U_iso_or_equiv
_atom_site_adp_type
_atom_site_occupancy
_atom_site_symmetry_multiplicity
_atom_site_calc_flag
_atom_site_refinement_flags
_atom_site_disorder_assembly
_atom_site_disorder_group
C1 C 0.4671(3) 0.0223(2) 0.3067(2) 0.0531(9) Uani 1 1 d . A .
C2 C 0.5156(4) 0.0495(3) 0.3718(2) 0.0637(10) Uani 1 1 d . . .
H2 H 0.5864 0.0014 0.4135 0.076 Uiso 1 1 calc R . .
C3 C 0.4595(4) 0.1471(3) 0.3750(2) 0.0626(10) Uani 1 1 d . A .
H3 H 0.4941 0.1638 0.4188 0.075 Uiso 1 1 calc R . .
C4 C 0.3538(3) 0.2207(2) 0.3153(2) 0.0516(8) Uani 1 1 d D . .
C5 C 0.2984(3) 0.1930(2) 0.2522(2) 0.0466(8) Uani 1 1 d . A .
C6 C 0.3556(3) 0.0938(2) 0.2475(2) 0.0464(8) Uani 1 1 d . . .
C7 C 0.5414(3) -0.0811(3) 0.3003(2) 0.0559(9) Uani 1 1 d . . .
C8 C 0.5607(4) -0.1674(3) 0.3718(3) 0.0684(11) Uani 1 1 d . A .
H8 H 0.5267 -0.1617 0.4251 0.082 Uiso 1 1 calc R . .
C9 C 0.6313(4) -0.2665(3) 0.3677(3) 0.0743(12) Uani 1 1 d . . .
C10 C 0.6825(4) -0.2743(3) 0.2875(3) 0.0789(12) Uani 1 1 d . A .
C11 C 0.6667(4) -0.1851(4) 0.2157(3) 0.0838(13) Uani 1 1 d . . .
H11 H 0.7029 -0.1897 0.1627 0.101 Uiso 1 1 calc R A .
C12 C 0.5996(4) -0.0916(3) 0.2216(3) 0.0693(11) Uani 1 1 d . A .
H12 H 0.5917 -0.0332 0.1730 0.083 Uiso 1 1 calc R . .
C13 C 0.6509(6) -0.3562(3) 0.4421(3) 0.1044(17) Uani 1 1 d . A .
H13 H 0.6198 -0.3509 0.4963 0.125 Uiso 1 1 calc R . .
C14 C 0.7148(6) -0.4503(4) 0.4356(4) 0.126(2) Uani 1 1 d . . .
H14 H 0.7268 -0.5087 0.4854 0.151 Uiso 1 1 calc R A .
C15 C 0.7614(6) -0.4597(4) 0.3564(5) 0.129(2) Uani 1 1 d . A .
H15 H 0.8026 -0.5245 0.3524 0.155 Uiso 1 1 calc R . .
C16 C 0.7480(5) -0.3748(4) 0.2832(4) 0.1137(19) Uani 1 1 d . . .
H16 H 0.7818 -0.3824 0.2304 0.136 Uiso 1 1 calc R A .
C17 C 0.3023(11) 0.3304(6) 0.3165(14) 0.049(3) Uani 0.675(6) 1 d PGD A 1
C18 C 0.3926(8) 0.3788(6) 0.3017(10) 0.061(2) Uani 0.675(6) 1 d PG A 1
H18 H 0.4778 0.3446 0.2917 0.073 Uiso 0.675(6) 1 calc PR A 1
C19 C 0.3555(7) 0.4785(5) 0.3017(7) 0.061(2) Uani 0.675(6) 1 d PGD A 1
C20 C 0.2281(7) 0.5297(3) 0.3166(6) 0.061(3) Uani 0.675(6) 1 d PGD A 1
C21 C 0.1378(6) 0.4813(6) 0.3314(8) 0.062(3) Uani 0.675(6) 1 d PG A 1
H21 H 0.0526 0.5156 0.3414 0.074 Uiso 0.675(6) 1 calc PR A 1
C22 C 0.1749(10) 0.3816(7) 0.3314(13) 0.061(3) Uani 0.675(6) 1 d PG A 1
H22 H 0.1144 0.3492 0.3413 0.074 Uiso 0.675(6) 1 calc PR A 1
C23 C 0.4459(7) 0.5291(5) 0.2852(5) 0.095(2) Uani 0.675(6) 1 d PD A 1
H23 H 0.5317 0.4946 0.2764 0.114 Uiso 0.675(6) 1 calc PR A 1
C24 C 0.4083(9) 0.6283(5) 0.2822(5) 0.110(3) Uani 0.675(6) 1 d PD A 1
H24 H 0.4692 0.6603 0.2722 0.132 Uiso 0.675(6) 1 calc PR A 1
C25 C 0.2810(10) 0.6814(6) 0.2939(6) 0.100(3) Uani 0.675(6) 1 d PD A 1
H25 H 0.2557 0.7499 0.2888 0.120 Uiso 0.675(6) 1 calc PR A 1
C26 C 0.1925(10) 0.6343(6) 0.3127(7) 0.086(4) Uani 0.675(6) 1 d PD A 1
H26 H 0.1082 0.6698 0.3232 0.104 Uiso 0.675(6) 1 calc PR A 1
C27 C 0.3056(3) 0.0644(2) 0.1755(2) 0.0516(9) Uani 1 1 d . A .
H27A H 0.3243 0.1030 0.1176 0.062 Uiso 1 1 calc R . .
H27B H 0.3558 -0.0075 0.1861 0.062 Uiso 1 1 calc R . .
C28 C 0.1836(3) 0.2732(2) 0.1832(2) 0.0519(9) Uani 1 1 d . . .
H28A H 0.1577 0.3364 0.1963 0.062 Uiso 1 1 calc R A .
H28B H 0.2144 0.2862 0.1239 0.062 Uiso 1 1 calc R . .
C29 C 0.1179(4) 0.0093(3) 0.2227(2) 0.0513(9) Uani 1 1 d . A .
C30 C -0.0355(3) 0.2690(2) 0.2281(2) 0.0509(8) Uani 1 1 d . . .
C31 C 0.0646(3) 0.1794(2) 0.1323(2) 0.0466(8) Uani 1 1 d . . .
C32 C 0.0683(4) 0.2297(3) 0.0304(2) 0.0546(9) Uani 1 1 d . A .
C33 C -0.0438(5) 0.3787(3) -0.0951(2) 0.0892(14) Uani 1 1 d . A .
H33A H -0.1359 0.4159 -0.1179 0.107 Uiso 1 1 calc R . .
H33B H -0.0051 0.3341 -0.1296 0.107 Uiso 1 1 calc R . .
C34 C 0.0232(6) 0.4509(3) -0.1059(3) 0.1097(18) Uani 1 1 d . . .
H34A H -0.0129 0.4931 -0.0697 0.165 Uiso 1 1 calc R . .
H34B H 0.0110 0.4933 -0.1681 0.165 Uiso 1 1 calc R . .
H34C H 0.1154 0.4137 -0.0868 0.165 Uiso 1 1 calc R . .
C35 C -0.0641(3) 0.1599(2) 0.1586(2) 0.0496(8) Uani 1 1 d . A .
C36 C -0.1611(4) 0.1820(3) 0.0782(3) 0.0609(10) Uani 1 1 d D . .
C37 C -0.1813(11) 0.1349(11) -0.0497(7) 0.111(3) Uani 0.872(14) 1 d PD A 1
H37A H -0.2339 0.2067 -0.0796 0.133 Uiso 0.872(14) 1 calc PR A 1
H37B H -0.1236 0.1113 -0.0917 0.133 Uiso 0.872(14) 1 calc PR A 1
C38 C -0.2675(9) 0.0772(6) -0.0255(6) 0.132(3) Uani 0.872(14) 1 d PD A 1
H38A H -0.2156 0.0057 0.0023 0.197 Uiso 0.872(14) 1 calc PR A 1
H38B H -0.3190 0.0872 -0.0788 0.197 Uiso 0.872(14) 1 calc PR A 1
H38C H -0.3248 0.1005 0.0161 0.197 Uiso 0.872(14) 1 calc PR A 1
O5 O -0.2697(6) 0.2444(6) 0.0607(6) 0.077(2) Uani 0.872(14) 1 d PD A 1
O6 O -0.1024(7) 0.1236(5) 0.0294(5) 0.072(2) Uani 0.872(14) 1 d PD A 1
C37' C -0.201(9) 0.117(14) -0.022(4) 0.25(7) Uani 0.128(14) 1 d PD A 2
H37C H -0.2858 0.1703 -0.0271 0.295 Uiso 0.128(14) 1 calc PR A 2
H37D H -0.2153 0.0555 -0.0200 0.295 Uiso 0.128(14) 1 calc PR A 2
C38' C -0.134(7) 0.149(5) -0.101(3) 0.13(2) Uani 0.128(14) 1 d PD A 2
H38D H -0.1349 0.2162 -0.1104 0.197 Uiso 0.128(14) 1 calc PR A 2
H38E H -0.1786 0.1495 -0.1537 0.197 Uiso 0.128(14) 1 calc PR A 2
H38F H -0.0447 0.1016 -0.0921 0.197 Uiso 0.128(14) 1 calc PR A 2
O5' O -0.266(5) 0.250(6) 0.069(7) 0.16(4) Uani 0.128(14) 1 d PD A 2
O6' O -0.125(5) 0.098(2) 0.059(2) 0.061(12) Uani 0.128(14) 1 d PD A 2
C39 C -0.1002(4) 0.0023(3) 0.2609(3) 0.0671(10) Uani 1 1 d . A .
H39A H -0.0568 -0.0709 0.2748 0.081 Uiso 1 1 calc R . .
H39B H -0.1808 0.0243 0.2222 0.081 Uiso 1 1 calc R . .
C40 C -0.2252(4) 0.2155(3) 0.2657(2) 0.0636(10) Uani 1 1 d . . .
H40A H -0.2945 0.2145 0.2288 0.076 Uiso 1 1 calc R A .
H40B H -0.2613 0.2760 0.2830 0.076 Uiso 1 1 calc R . .
C41 C -0.1354(4) 0.0231(3) 0.3482(2) 0.0640(10) Uani 1 1 d . . .
C42 C -0.1887(4) 0.1225(3) 0.3503(2) 0.0624(10) Uani 1 1 d . A .
C43 C -0.2176(4) 0.1365(4) 0.4335(3) 0.0776(12) Uani 1 1 d . . .
C44 C -0.1943(5) 0.0534(5) 0.5112(3) 0.0926(15) Uani 1 1 d . A .
H44 H -0.2126 0.0634 0.5660 0.111 Uiso 1 1 calc R . .
C45 C -0.1439(5) -0.0443(5) 0.5079(3) 0.0936(15) Uani 1 1 d . . .
H45 H -0.1293 -0.1001 0.5606 0.112 Uiso 1 1 calc R A .
C46 C -0.1151(4) -0.0600(4) 0.4272(3) 0.0784(12) Uani 1 1 d . A .
C47 C -0.0710(7) -0.2396(4) 0.4901(4) 0.140(2) Uani 1 1 d . A .
H47A H -0.0171 -0.2495 0.5422 0.210 Uiso 1 1 calc R . .
H47B H -0.0394 -0.3001 0.4736 0.210 Uiso 1 1 calc R . .
H47C H -0.1602 -0.2267 0.5037 0.210 Uiso 1 1 calc R . .
C48 C -0.2810(6) 0.2574(5) 0.5111(3) 0.126(2) Uani 1 1 d . . .
H48A H -0.3243 0.2181 0.5521 0.188 Uiso 1 1 calc R A .
H48B H -0.3295 0.3290 0.4987 0.188 Uiso 1 1 calc R . .
H48C H -0.1937 0.2397 0.5378 0.188 Uiso 1 1 calc R . .
C17' C 0.334(2) 0.3253(14) 0.319(3) 0.060(9) Uani 0.325(6) 1 d PGD A 2
C18' C 0.2100(18) 0.3892(14) 0.328(3) 0.051(5) Uani 0.325(6) 1 d PG A 2
H18' H 0.1402 0.3664 0.3352 0.061 Uiso 0.325(6) 1 calc PR A 2
C19' C 0.1908(11) 0.4870(11) 0.3277(16) 0.060(5) Uani 0.325(6) 1 d PGD A 2
C20' C 0.2952(13) 0.5211(7) 0.3174(14) 0.058(6) Uani 0.325(6) 1 d PGD A 2
C21' C 0.4188(12) 0.4573(12) 0.3077(17) 0.075(6) Uani 0.325(6) 1 d PG A 2
H21' H 0.4886 0.4800 0.3008 0.090 Uiso 0.325(6) 1 calc PR A 2
C22' C 0.4379(16) 0.3594(15) 0.308(3) 0.088(8) Uani 0.325(6) 1 d PG A 2
H22' H 0.5206 0.3167 0.3018 0.106 Uiso 0.325(6) 1 calc PR A 2
C23' C 0.0664(12) 0.5504(9) 0.3361(9) 0.081(4) Uani 0.325(6) 1 d PD A 2
H23' H -0.0024 0.5264 0.3451 0.097 Uiso 0.325(6) 1 calc PR A 2
C24' C 0.0457(14) 0.6499(8) 0.3311(9) 0.092(5) Uani 0.325(6) 1 d PD A 2
H24' H -0.0368 0.6926 0.3380 0.110 Uiso 0.325(6) 1 calc PR A 2
C25' C 0.1483(17) 0.6854(11) 0.3157(13) 0.092(6) Uani 0.325(6) 1 d PD A 2
H25' H 0.1325 0.7531 0.3097 0.111 Uiso 0.325(6) 1 calc PR A 2
C26' C 0.2732(19) 0.6230(12) 0.309(2) 0.120(10) Uani 0.325(6) 1 d PD A 2
H26' H 0.3413 0.6477 0.2990 0.144 Uiso 0.325(6) 1 calc PR A 2
C49 C 0.4339(12) 0.3955(7) 0.9801(6) 0.093(4) Uani 0.802(5) 1 d PD B 1
H49 H 0.5248 0.3889 0.9699 0.112 Uiso 0.802(5) 1 calc PR B 1
Cl1 Cl 0.4073(2) 0.29242(15) 0.96667(19) 0.1290(11) Uani 0.802(5) 1 d PD B 1
Cl2 Cl 0.4107(2) 0.3939(2) 1.09034(15) 0.1388(12) Uani 0.802(5) 1 d PD B 1
Cl3 Cl 0.3296(2) 0.51138(16) 0.9068(2) 0.1478(11) Uani 0.802(5) 1 d PD B 1
C49' C 0.462(3) 0.3775(17) 0.9927(14) 0.089(17) Uani 0.198(5) 1 d PD B 2
H49' H 0.5419 0.3899 1.0032 0.107 Uiso 0.198(5) 1 calc PR B 2
Cl1' Cl 0.4647(16) 0.3568(14) 0.8917(9) 0.251(9) Uani 0.198(5) 1 d PD B 2
Cl2' Cl 0.4556(12) 0.2783(11) 1.0846(9) 0.206(7) Uani 0.198(5) 1 d PD B 2
Cl3' Cl 0.3283(10) 0.4811(9) 0.9958(11) 0.165(6) Uani 0.198(5) 1 d PD B 2
N1 N 0.1670(3) 0.07962(19) 0.16844(17) 0.0475(7) Uani 1 1 d . A .
N2 N -0.0157(3) 0.0529(2) 0.21159(18) 0.0536(7) Uani 1 1 d . . .
N3 N 0.0686(3) 0.24761(18) 0.17928(17) 0.0461(7) Uani 1 1 d . A .
N4 N -0.1200(3) 0.2262(2) 0.21004(18) 0.0534(7) Uani 1 1 d . A .
O1 O 0.1850(3) -0.07746(18) 0.26941(16) 0.0688(7) Uani 1 1 d . . .
O2 O -0.0515(2) 0.31965(18) 0.27755(16) 0.0662(7) Uani 1 1 d . A .
O3 O 0.1501(3) 0.1946(2) -0.01285(17) 0.0789(8) Uani 1 1 d . . .
O4 O -0.0318(3) 0.31734(19) 0.00021(15) 0.0756(8) Uani 1 1 d . . .
O7 O -0.0656(4) -0.1552(3) 0.4175(2) 0.1034(10) Uani 1 1 d . . .
O8 O -0.2741(3) 0.2361(3) 0.4304(2) 0.1000(10) Uani 1 1 d . A .

loop_
_atom_site_aniso_label
_atom_site_aniso_U_11
_atom_site_aniso_U_22
_atom_site_aniso_U_33
_atom_site_aniso_U_23
_atom_site_aniso_U_13
_atom_site_aniso_U_12
C1 0.061(2) 0.0451(19) 0.051(2) -0.0194(16) -0.0007(17) -0.0143(16)
C2 0.064(2) 0.063(2) 0.060(2) -0.0248(19) -0.0120(18) -0.0144(19)
C3 0.071(3) 0.064(2) 0.058(2) -0.0308(19) -0.0071(19) -0.021(2)
C4 0.062(2) 0.047(2) 0.050(2) -0.0217(16) 0.0033(17) -0.0211(17)
C5 0.060(2) 0.0416(18) 0.0411(18) -0.0156(14) 0.0019(15) -0.0203(16)
C6 0.056(2) 0.0453(19) 0.0405(18) -0.0178(15) 0.0009(15) -0.0184(16)
C7 0.057(2) 0.055(2) 0.050(2) -0.0224(18) -0.0056(17) -0.0107(17)
C8 0.085(3) 0.058(2) 0.052(2) -0.0246(19) -0.0047(19) -0.008(2)
C9 0.094(3) 0.051(2) 0.060(2) -0.0234(19) -0.018(2) 0.000(2)
C10 0.079(3) 0.071(3) 0.071(3) -0.039(2) -0.013(2) 0.006(2)
C11 0.079(3) 0.091(3) 0.069(3) -0.041(3) 0.009(2) -0.004(2)
C12 0.066(3) 0.067(3) 0.067(3) -0.026(2) 0.006(2) -0.011(2)
C13 0.162(5) 0.055(3) 0.068(3) -0.020(2) -0.021(3) -0.006(3)
C14 0.189(6) 0.059(3) 0.090(4) -0.024(3) -0.044(4) 0.002(3)
C15 0.161(5) 0.064(3) 0.119(5) -0.043(3) -0.051(4) 0.023(3)
C16 0.113(4) 0.095(4) 0.105(4) -0.062(3) -0.021(3) 0.021(3)
C17 0.076(7) 0.048(7) 0.039(6) -0.017(5) -0.008(6) -0.037(5)
C18 0.074(6) 0.052(5) 0.067(5) -0.029(4) 0.008(5) -0.027(4)
C19 0.069(7) 0.062(6) 0.070(5) -0.037(4) 0.009(6) -0.031(6)
C20 0.078(8) 0.058(6) 0.051(4) -0.023(4) -0.018(5) -0.026(4)
C21 0.056(6) 0.064(5) 0.063(4) -0.033(4) -0.008(5) -0.007(5)
C22 0.078(6) 0.059(5) 0.056(5) -0.027(4) 0.000(5) -0.028(4)
C23 0.126(6) 0.081(5) 0.111(6) -0.046(4) 0.017(5) -0.065(5)
C24 0.169(9) 0.084(6) 0.111(6) -0.038(5) 0.006(6) -0.079(6)
C25 0.179(11) 0.054(5) 0.072(5) -0.024(4) -0.014(6) -0.046(6)
C26 0.136(11) 0.043(6) 0.064(5) -0.030(4) -0.019(7) -0.003(6)
C27 0.061(2) 0.0436(19) 0.049(2) -0.0222(15) 0.0007(16) -0.0118(16)
C28 0.073(2) 0.0394(18) 0.0427(19) -0.0140(15) -0.0023(16) -0.0199(17)
C29 0.078(3) 0.041(2) 0.0378(18) -0.0183(16) -0.0031(17) -0.0201(19)
C30 0.061(2) 0.0419(19) 0.0402(19) -0.0116(16) -0.0059(17) -0.0093(16)
C31 0.059(2) 0.0402(18) 0.0376(17) -0.0162(14) -0.0032(15) -0.0112(15)
C32 0.063(2) 0.057(2) 0.0407(19) -0.0153(17) 0.0002(18) -0.0192(19)
C33 0.108(4) 0.084(3) 0.041(2) 0.006(2) -0.011(2) -0.020(3)
C34 0.168(5) 0.066(3) 0.067(3) -0.009(2) 0.009(3) -0.023(3)
C35 0.059(2) 0.046(2) 0.0418(18) -0.0157(15) -0.0013(16) -0.0159(16)
C36 0.065(3) 0.069(3) 0.051(2) -0.024(2) -0.004(2) -0.022(2)
C37 0.101(7) 0.169(9) 0.083(6) -0.086(6) -0.005(4) -0.033(6)
C38 0.131(7) 0.134(6) 0.159(7) -0.095(6) -0.021(5) -0.040(5)
O5 0.066(5) 0.087(5) 0.065(4) -0.036(3) -0.023(3) -0.004(4)
O6 0.078(3) 0.099(4) 0.051(4) -0.046(3) 0.000(3) -0.028(3)
C37' 0.25(16) 0.25(14) 0.25(19) -0.08(12) 0.03(12) -0.09(12)
C38' 0.13(5) 0.13(5) 0.16(6) -0.09(5) -0.02(4) -0.04(3)
O5' 0.16(8) 0.17(7) 0.16(7) -0.05(5) 0.02(5) -0.06(6)
O6' 0.08(2) 0.070(18) 0.05(2) -0.035(16) 0.000(16) -0.025(15)
C39 0.078(3) 0.068(2) 0.064(2) -0.0220(19) 0.004(2) -0.038(2)
C40 0.060(2) 0.079(3) 0.057(2) -0.031(2) 0.0072(19) -0.024(2)
C41 0.068(3) 0.087(3) 0.045(2) -0.015(2) -0.0012(18) -0.044(2)
C42 0.060(2) 0.088(3) 0.048(2) -0.025(2) 0.0014(17) -0.036(2)
C43 0.075(3) 0.117(4) 0.053(3) -0.035(3) 0.006(2) -0.043(3)
C44 0.083(3) 0.157(5) 0.047(3) -0.031(3) 0.008(2) -0.059(3)
C45 0.098(4) 0.134(5) 0.050(3) -0.008(3) 0.000(2) -0.065(3)
C46 0.079(3) 0.094(3) 0.063(3) -0.011(2) 0.001(2) -0.048(3)
C47 0.192(7) 0.118(4) 0.103(4) 0.018(3) 0.005(4) -0.097(5)
C48 0.159(5) 0.187(6) 0.089(4) -0.086(4) 0.040(4) -0.096(5)
C17' 0.058(11) 0.056(17) 0.049(15) -0.022(11) 0.011(11) 0.001(9)
C18' 0.059(12) 0.048(11) 0.052(10) -0.021(8) 0.002(10) -0.024(9)
C19' 0.056(13) 0.070(14) 0.059(10) -0.033(9) -0.009(11) -0.019(11)
C20' 0.076(18) 0.058(13) 0.060(9) -0.028(8) -0.007(12) -0.039(12)
C21' 0.081(14) 0.077(12) 0.097(12) -0.035(11) 0.013(14) -0.060(12)
C22' 0.095(15) 0.089(16) 0.098(17) -0.044(14) 0.004(15) -0.042(12)
C23' 0.090(10) 0.076(10) 0.073(9) -0.038(8) 0.001(7) -0.013(8)
C24' 0.107(13) 0.067(9) 0.087(10) -0.044(8) -0.009(9) 0.001(9)
C25' 0.124(15) 0.070(13) 0.084(11) -0.043(11) -0.009(11) -0.022(12)
C26' 0.14(3) 0.12(2) 0.113(17) -0.041(18) 0.01(2) -0.05(2)
C49 0.082(6) 0.099(7) 0.101(8) -0.038(5) 0.008(5) -0.032(5)
Cl1 0.1117(15) 0.1038(15) 0.176(2) -0.0655(14) -0.0230(14) -0.0261(11)
Cl2 0.146(2) 0.203(3) 0.1132(17) -0.0708(18) 0.0415(15) -0.102(2)
Cl3 0.1237(17) 0.1017(15) 0.171(3) 0.0029(14) -0.0005(16) -0.0303(12)
C49' 0.08(3) 0.09(3) 0.09(3) -0.03(2) 0.00(2) -0.04(2)
Cl1' 0.236(16) 0.30(2) 0.186(14) -0.112(15) 0.000(12) -0.042(14)
Cl2' 0.163(10) 0.224(15) 0.212(13) -0.024(10) 0.038(9) -0.096(10)
Cl3' 0.127(8) 0.154(10) 0.220(17) -0.081(11) 0.017(9) -0.044(7)
N1 0.0544(18) 0.0391(15) 0.0456(15) -0.0165(12) -0.0053(13) -0.0108(13)
N2 0.064(2) 0.0454(17) 0.0497(17) -0.0133(13) 0.0016(14) -0.0199(15)
N3 0.0556(17) 0.0407(15) 0.0434(15) -0.0187(12) -0.0015(13) -0.0150(13)
N4 0.0592(18) 0.0583(18) 0.0461(16) -0.0261(14) 0.0042(14) -0.0180(14)
O1 0.0921(19) 0.0399(14) 0.0640(16) -0.0127(12) -0.0090(14) -0.0158(13)
O2 0.0789(18) 0.0655(16) 0.0649(16) -0.0420(14) 0.0116(13) -0.0209(13)
O3 0.095(2) 0.0813(19) 0.0472(15) -0.0242(14) 0.0127(15) -0.0154(15)
O4 0.0882(19) 0.0649(17) 0.0417(14) -0.0010(12) -0.0019(13) -0.0061(15)
O7 0.138(3) 0.091(2) 0.077(2) 0.0004(18) 0.0071(19) -0.064(2)
O8 0.109(2) 0.132(3) 0.0677(19) -0.0571(19) 0.0151(17) -0.032(2)

loop_
_atom_type_symbol
_atom_type_description
_atom_type_scat_dispersion_real
_atom_type_scat_dispersion_imag
_atom_type_scat_source
C C 0.0033 0.0016 'International Tables Vol C Tables 4.2.6.8 and 6.1.1.4'
H H 0.0000 0.0000 'International Tables Vol C Tables 4.2.6.8 and 6.1.1.4'
N N 0.0061 0.0033 'International Tables Vol C Tables 4.2.6.8 and 6.1.1.4'
O O 0.0106 0.0060 'International Tables Vol C Tables 4.2.6.8 and 6.1.1.4'
Cl Cl 0.1484 0.1585 'International Tables Vol C Tables 4.2.6.8 and 6.1.1.4'

loop_
_geom_angle_atom_site_label_1
_geom_angle_atom_site_label_2
_geom_angle_atom_site_label_3
_geom_angle
C2 C1 C6 119.1(3)
C2 C1 C7 117.9(3)
C6 C1 C7 122.9(3)
C3 C2 C1 120.5(3)
C3 C2 H2 119.7
C1 C2 H2 119.7
C4 C3 C2 121.9(3)
C4 C3 H3 119.1
C2 C3 H3 119.1
C3 C4 C5 118.4(3)
C3 C4 C17' 110.7(14)
C5 C4 C17' 129.9(16)
C3 C4 C17 119.9(7)
C5 C4 C17 121.7(7)
C17' C4 C17 12.2(12)
C6 C5 C4 120.3(3)
C6 C5 C28 119.6(3)
C4 C5 C28 119.9(3)
C1 C6 C5 119.6(3)
C1 C6 C27 118.7(3)
C5 C6 C27 121.5(3)
C8 C7 C12 117.9(3)
C8 C7 C1 120.7(3)
C12 C7 C1 121.3(3)
C7 C8 C9 121.9(4)
C7 C8 H8 119.0
C9 C8 H8 119.0
C10 C9 C13 119.5(4)
C10 C9 C8 118.6(4)
C13 C9 C8 121.8(4)
C11 C10 C9 118.9(3)
C11 C10 C16 123.3(4)
C9 C10 C16 117.8(4)
C12 C11 C10 121.2(4)
C12 C11 H11 119.4
C10 C11 H11 119.4
C11 C12 C7 121.3(4)
C11 C12 H12 119.3
C7 C12 H12 119.3
C14 C13 C9 120.9(5)
C14 C13 H13 119.6
C9 C13 H13 119.6
C13 C14 C15 120.5(5)
C13 C14 H14 119.8
C15 C14 H14 119.8
C16 C15 C14 120.7(5)
C16 C15 H15 119.6
C14 C15 H15 119.6
C15 C16 C10 120.5(5)
C15 C16 H16 119.7
C10 C16 H16 119.7
C18 C17 C22 120.0
C18 C17 C4 115.5(6)
C22 C17 C4 124.5(6)
C17 C18 C19 120.0
C17 C18 H18 120.0
C19 C18 H18 120.0
C18 C19 C20 120.0
C18 C19 C23 120.5(6)
C20 C19 C23 119.5(6)
C21 C20 C19 120.0
C21 C20 C26 121.8(6)
C19 C20 C26 118.2(6)
C22 C21 C20 120.0
C22 C21 H21 120.0
C20 C21 H21 120.0
C21 C22 C17 120.0
C21 C22 H22 120.0
C17 C22 H22 120.0
C24 C23 C19 120.6(6)
C24 C23 H23 119.7
C19 C23 H23 119.7
C23 C24 C25 120.7(7)
C23 C24 H24 119.6
C25 C24 H24 119.6
C26 C25 C24 120.3(7)
C26 C25 H25 119.8
C24 C25 H25 119.8
C25 C26 C20 120.6(8)
C25 C26 H26 119.7
C20 C26 H26 119.7
N1 C27 C6 117.3(3)
N1 C27 H27A 108.0
C6 C27 H27A 108.0
N1 C27 H27B 108.0
C6 C27 H27B 108.0
H27A C27 H27B 107.2
N3 C28 C5 116.1(3)
N3 C28 H28A 108.3
C5 C28 H28A 108.3
N3 C28 H28B 108.3
C5 C28 H28B 108.3
H28A C28 H28B 107.4
O1 C29 N2 127.0(3)
O1 C29 N1 124.5(3)
N2 C29 N1 108.4(3)
O2 C30 N3 125.6(3)
O2 C30 N4 126.1(3)
N3 C30 N4 108.3(3)
N1 C31 N3 112.8(2)
N1 C31 C32 111.7(3)
N3 C31 C32 109.8(3)
N1 C31 C35 104.1(2)
N3 C31 C35 102.9(2)
C32 C31 C35 115.2(3)
O3 C32 O4 126.1(3)
O3 C32 C31 124.9(3)
O4 C32 C31 109.0(3)
O4 C33 C34 109.9(4)
O4 C33 H33A 109.7
C34 C33 H33A 109.7
O4 C33 H33B 109.7
C34 C33 H33B 109.7
H33A C33 H33B 108.2
C33 C34 H34A 109.5
C33 C34 H34B 109.5
H34A C34 H34B 109.5
C33 C34 H34C 109.5
H34A C34 H34C 109.5
H34B C34 H34C 109.5
N2 C35 N4 113.9(3)
N2 C35 C36 110.3(3)
N4 C35 C36 111.5(3)
N2 C35 C31 102.6(3)
N4 C35 C31 103.4(2)
C36 C35 C31 114.7(3)
O5 C36 O5' 9(4)
O5 C36 O6' 124(3)
O5' C36 O6' 132(4)
O5 C36 O6 125.5(6)
O5' C36 O6 134(4)
O6' C36 O6 26.6(17)
O5 C36 C35 125.0(4)
O5' C36 C35 116(4)
O6' C36 C35 106(2)
O6 C36 C35 109.4(5)
C38 C37 O6 111.6(9)
C38 C37 H37A 109.3
O6 C37 H37A 109.3
C38 C37 H37B 109.3
O6 C37 H37B 109.3
H37A C37 H37B 108.0
C36 O6 C37 116.4(7)
O6' C37' C38' 111(3)
O6' C37' H37C 109.4
C38' C37' H37C 109.4
O6' C37' H37D 109.4
C38' C37' H37D 109.4
H37C C37' H37D 108.0
C37' C38' H38D 109.5
C37' C38' H38E 109.5
H38D C38' H38E 109.5
C37' C38' H38F 109.5
H38D C38' H38F 109.5
H38E C38' H38F 109.5
C36 O6' C37' 109(8)
N2 C39 C41 114.4(3)
N2 C39 H39A 108.7
C41 C39 H39A 108.7
N2 C39 H39B 108.7
C41 C39 H39B 108.7
H39A C39 H39B 107.6
N4 C40 C42 116.6(3)
N4 C40 H40A 108.1
C42 C40 H40A 108.1
N4 C40 H40B 108.1
C42 C40 H40B 108.1
H40A C40 H40B 107.3
C46 C41 C42 119.9(4)
C46 C41 C39 118.5(4)
C42 C41 C39 121.6(3)
C41 C42 C43 118.8(4)
C41 C42 C40 122.3(3)
C43 C42 C40 118.8(4)
O8 C43 C44 123.6(4)
O8 C43 C42 115.9(4)
C44 C43 C42 120.5(5)
C43 C44 C45 120.2(5)
C43 C44 H44 119.9
C45 C44 H44 119.9
C44 C45 C46 120.4(4)
C44 C45 H45 119.8
C46 C45 H45 119.8
C45 C46 O7 124.4(4)
C45 C46 C41 120.1(5)
O7 C46 C41 115.5(4)
O7 C47 H47A 109.5
O7 C47 H47B 109.5
H47A C47 H47B 109.5
O7 C47 H47C 109.5
H47A C47 H47C 109.5
H47B C47 H47C 109.5
O8 C48 H48A 109.5
O8 C48 H48B 109.5
H48A C48 H48B 109.5
O8 C48 H48C 109.5
H48A C48 H48C 109.5
H48B C48 H48C 109.5
C18' C17' C22' 120.0
C18' C17' C4 120.3(14)
C22' C17' C4 119.7(14)
C19' C18' C17' 120.0
C19' C18' H18' 120.0
C17' C18' H18' 120.0
C23' C19' C18' 119.3(11)
C23' C19' C20' 120.7(11)
C18' C19' C20' 120.0
C19' C20' C21' 120.0
C19' C20' C26' 119.9(12)
C21' C20' C26' 119.9(13)
C22' C21' C20' 120.0
C22' C21' H21' 120.0
C20' C21' H21' 120.0
C21' C22' C17' 120.0
C21' C22' H22' 120.0
C17' C22' H22' 120.0
C19' C23' C24' 119.3(10)
C19' C23' H23' 120.3
C24' C23' H23' 120.3
C25' C24' C23' 119.8(10)
C25' C24' H24' 120.1
C23' C24' H24' 120.1
C26' C25' C24' 121.7(11)
C26' C25' H25' 119.2
C24' C25' H25' 119.2
C25' C26' C20' 118.5(13)
C25' C26' H26' 120.8
C20' C26' H26' 120.8
Cl3 C49 Cl1 112.8(6)
Cl3 C49 Cl2 108.5(5)
Cl1 C49 Cl2 109.1(5)
Cl3 C49 H49 108.8
Cl1 C49 H49 108.8
Cl2 C49 H49 108.8
Cl1' C49' Cl2' 115.0(17)
Cl1' C49' Cl3' 113.4(17)
Cl2' C49' Cl3' 103.8(14)
Cl1' C49' H49' 108.1
Cl2' C49' H49' 108.1
Cl3' C49' H49' 108.1
C29 N1 C31 110.8(3)
C29 N1 C27 122.5(3)
C31 N1 C27 122.9(3)
C29 N2 C35 113.0(3)
C29 N2 C39 123.6(3)
C35 N2 C39 122.5(3)
C30 N3 C28 126.0(3)
C30 N3 C31 112.6(3)
C28 N3 C31 120.7(3)
C30 N4 C35 112.1(3)
C30 N4 C40 121.7(3)
C35 N4 C40 121.8(3)
C32 O4 C33 117.5(3)
C46 O7 C47 117.5(4)
C43 O8 C48 119.2(4)

loop_
_geom_bond_atom_site_label_1
_geom_bond_atom_site_label_2
_geom_bond_distance
C1 C2 1.391(5)
C1 C6 1.403(4)
C1 C7 1.499(4)
C2 C3 1.378(5)
C2 H2 0.9300
C3 C4 1.377(5)
C3 H3 0.9300
C4 C5 1.409(4)
C4 C17' 1.508(8)
C4 C17 1.530(5)
C5 C6 1.408(4)
C5 C28 1.527(4)
C6 C27 1.513(4)
C7 C8 1.356(5)
C7 C12 1.411(5)
C8 C9 1.422(5)
C8 H8 0.9300
C9 C10 1.397(6)
C9 C13 1.409(6)
C10 C11 1.391(6)
C10 C16 1.432(6)
C11 C12 1.356(5)
C11 H11 0.9300
C12 H12 0.9300
C13 C14 1.362(6)
C13 H13 0.9300
C14 C15 1.371(8)
C14 H14 0.9300
C15 C16 1.369(8)
C15 H15 0.9300
C16 H16 0.9300
C17 C18 1.3900
C17 C22 1.3900
C18 C19 1.3900
C18 H18 0.9300
C19 C20 1.3900
C19 C23 1.413(7)
C20 C21 1.3900
C20 C26 1.441(7)
C21 C22 1.3900
C21 H21 0.9300
C22 H22 0.9300
C23 C24 1.367(7)
C23 H23 0.9300
C24 C25 1.381(8)
C24 H24 0.9300
C25 C26 1.360(8)
C25 H25 0.9300
C26 H26 0.9300
C27 N1 1.451(4)
C27 H27A 0.9700
C27 H27B 0.9700
C28 N3 1.444(4)
C28 H28A 0.9700
C28 H28B 0.9700
C29 O1 1.215(4)
C29 N2 1.361(4)
C29 N1 1.382(4)
C30 O2 1.218(4)
C30 N3 1.365(4)
C30 N4 1.372(4)
C31 N1 1.442(4)
C31 N3 1.447(4)
C31 C32 1.541(5)
C31 C35 1.559(5)
C32 O3 1.191(4)
C32 O4 1.315(4)
C33 O4 1.461(4)
C33 C34 1.466(6)
C33 H33A 0.9700
C33 H33B 0.9700
C34 H34A 0.9600
C34 H34B 0.9600
C34 H34C 0.9600
C35 N2 1.436(4)
C35 N4 1.440(4)
C35 C36 1.540(5)
C36 O5 1.189(5)
C36 O5' 1.20(2)
C36 O6' 1.310(19)
C36 O6 1.333(6)
C37 C38 1.454(13)
C37 O6 1.457(8)
C37 H37A 0.9700
C37 H37B 0.9700
C38 H38A 0.9600
C38 H38B 0.9600
C38 H38C 0.9600
C37' O6' 1.424(15)
C37' C38' 1.465(17)
C37' H37C 0.9700
C37' H37D 0.9700
C38' H38D 0.9600
C38' H38E 0.9600
C38' H38F 0.9600
C39 N2 1.451(4)
C39 C41 1.520(5)
C39 H39A 0.9700
C39 H39B 0.9700
C40 N4 1.456(4)
C40 C42 1.511(5)
C40 H40A 0.9700
C40 H40B 0.9700
C41 C46 1.392(5)
C41 C42 1.394(5)
C42 C43 1.405(5)
C43 O8 1.372(5)
C43 C44 1.376(6)
C44 C45 1.377(7)
C44 H44 0.9300
C45 C46 1.378(6)
C45 H45 0.9300
C46 O7 1.382(5)
C47 O7 1.415(5)
C47 H47A 0.9600
C47 H47B 0.9600
C47 H47C 0.9600
C48 O8 1.402(5)
C48 H48A 0.9600
C48 H48B 0.9600
C48 H48C 0.9600
C17' C18' 1.3900
C17' C22' 1.3900
C18' C19' 1.3900
C18' H18' 0.9300
C19' C23' 1.388(9)
C19' C20' 1.3900
C20' C21' 1.3900
C20' C26' 1.406(10)
C21' C22' 1.3900
C21' H21' 0.9300
C22' H22' 0.9300
C23' C24' 1.389(9)
C23' H23' 0.9300
C24' C25' 1.386(9)
C24' H24' 0.9300
C25' C26' 1.380(10)
C25' H25' 0.9300
C26' H26' 0.9300
C49 Cl3 1.722(11)
C49 Cl1 1.731(10)
C49 Cl2 1.745(8)
C49 H49 0.9800
C49' Cl1' 1.71(2)
C49' Cl2' 1.72(2)
C49' Cl3' 1.72(2)
C49' H49' 0.9800

loop_
_geom_torsion_atom_site_label_1
_geom_torsion_atom_site_label_2
_geom_torsion_atom_site_label_3
_geom_torsion_atom_site_label_4
_geom_torsion
C6 C1 C2 C3 -3.6(5)
C7 C1 C2 C3 173.3(3)
C1 C2 C3 C4 0.6(6)
C2 C3 C4 C5 3.1(5)
C2 C3 C4 C17' -166.1(15)
C2 C3 C4 C17 -174.9(7)
C3 C4 C5 C6 -3.8(5)
C17' C4 C5 C6 163.0(16)
C17 C4 C5 C6 174.2(7)
C3 C4 C5 C28 -178.3(3)
C17' C4 C5 C28 -11.5(16)
C17 C4 C5 C28 -0.3(8)
C2 C1 C6 C5 2.8(5)
C7 C1 C6 C5 -173.9(3)
C2 C1 C6 C27 178.5(3)
C7 C1 C6 C27 1.8(5)
C4 C5 C6 C1 0.8(5)
C28 C5 C6 C1 175.3(3)
C4 C5 C6 C27 -174.8(3)
C28 C5 C6 C27 -0.3(5)
C2 C1 C7 C8 59.5(5)
C6 C1 C7 C8 -123.7(4)
C2 C1 C7 C12 -117.0(4)
C6 C1 C7 C12 59.8(5)
C12 C7 C8 C9 -3.1(6)
C1 C7 C8 C9 -179.7(3)
C7 C8 C9 C10 0.3(6)
C7 C8 C9 C13 -179.8(4)
C13 C9 C10 C11 -177.6(4)
C8 C9 C10 C11 2.3(6)
C13 C9 C10 C16 2.9(7)
C8 C9 C10 C16 -177.2(4)
C9 C10 C11 C12 -2.0(7)
C16 C10 C11 C12 177.5(4)
C10 C11 C12 C7 -0.9(7)
C8 C7 C12 C11 3.5(6)
C1 C7 C12 C11 -179.9(4)
C10 C9 C13 C14 -2.5(8)
C8 C9 C13 C14 177.6(5)
C9 C13 C14 C15 0.0(9)
C13 C14 C15 C16 1.9(10)
C14 C15 C16 C10 -1.3(9)
C11 C10 C16 C15 179.5(5)
C9 C10 C16 C15 -1.1(7)
C3 C4 C17 C18 58.9(12)
C5 C4 C17 C18 -119.1(7)
C17' C4 C17 C18 16(11)
C3 C4 C17 C22 -121.0(7)
C5 C4 C17 C22 61.1(11)
C17' C4 C17 C22 -164(12)
C22 C17 C18 C19 0.0
C4 C17 C18 C19 -179.8(14)
C17 C18 C19 C20 0.0
C17 C18 C19 C23 -179.0(10)
C18 C19 C20 C21 0.0
C23 C19 C20 C21 179.0(10)
C18 C19 C20 C26 -177.7(10)
C23 C19 C20 C26 1.3(10)
C19 C20 C21 C22 0.0
C26 C20 C21 C22 177.7(11)
C20 C21 C22 C17 0.0
C18 C17 C22 C21 0.0
C4 C17 C22 C21 179.8(15)
C18 C19 C23 C24 177.8(8)
C20 C19 C23 C24 -1.2(11)
C19 C23 C24 C25 -0.9(13)
C23 C24 C25 C26 3.0(13)
C24 C25 C26 C20 -2.9(14)
C21 C20 C26 C25 -176.9(9)
C19 C20 C26 C25 0.8(12)
C1 C6 C27 N1 129.0(3)
C5 C6 C27 N1 -55.4(4)
C6 C5 C28 N3 58.7(4)
C4 C5 C28 N3 -126.8(3)
N1 C31 C32 O3 -4.7(5)
N3 C31 C32 O3 121.2(4)
C35 C31 C32 O3 -123.3(4)
N1 C31 C32 O4 176.2(3)
N3 C31 C32 O4 -58.0(4)
C35 C31 C32 O4 57.6(4)
N1 C31 C35 N2 3.9(3)
N3 C31 C35 N2 -114.0(2)
C32 C31 C35 N2 126.6(3)
N1 C31 C35 N4 122.6(3)
N3 C31 C35 N4 4.7(3)
C32 C31 C35 N4 -114.7(3)
N1 C31 C35 C36 -115.8(3)
N3 C31 C35 C36 126.4(3)
C32 C31 C35 C36 7.0(4)
N2 C35 C36 O5 126.4(7)
N4 C35 C36 O5 -1.3(8)
C31 C35 C36 O5 -118.4(7)
N2 C35 C36 O5' 129(7)
N4 C35 C36 O5' 1(7)
C31 C35 C36 O5' -116(7)
N2 C35 C36 O6' -29(2)
N4 C35 C36 O6' -156(2)
C31 C35 C36 O6' 87(2)
N2 C35 C36 O6 -56.3(5)
N4 C35 C36 O6 176.1(4)
C31 C35 C36 O6 58.9(5)
O5 C36 O6 C37 -2.9(12)
O5' C36 O6 C37 -6(8)
O6' C36 O6 C37 93(6)
C35 C36 O6 C37 179.8(7)
C38 C37 O6 C36 -80.8(11)
O5 C36 O6' C37' 32(4)
O5' C36 O6' C37' 35(9)
O6 C36 O6' C37' -71(5)
C35 C36 O6' C37' -173(3)
C38' C37' O6' C36 92(11)
N2 C39 C41 C46 -128.2(4)
N2 C39 C41 C42 52.7(5)
C46 C41 C42 C43 1.7(5)
C39 C41 C42 C43 -179.2(3)
C46 C41 C42 C40 -173.9(3)
C39 C41 C42 C40 5.2(5)
N4 C40 C42 C41 -58.8(5)
N4 C40 C42 C43 125.6(4)
C41 C42 C43 O8 -177.7(3)
C40 C42 C43 O8 -2.0(5)
C41 C42 C43 C44 -0.4(6)
C40 C42 C43 C44 175.4(4)
O8 C43 C44 C45 176.3(4)
C42 C43 C44 C45 -0.8(7)
C43 C44 C45 C46 0.7(7)
C44 C45 C46 O7 -179.3(4)
C44 C45 C46 C41 0.7(7)
C42 C41 C46 C45 -1.9(6)
C39 C41 C46 C45 179.0(4)
C42 C41 C46 O7 178.1(3)
C39 C41 C46 O7 -1.0(5)
C3 C4 C17' C18' -129.8(15)
C5 C4 C17' C18' 63(3)
C17 C4 C17' C18' 11(10)
C3 C4 C17' C22' 53(2)
C5 C4 C17' C22' -114.9(15)
C17 C4 C17' C22' -166(13)
C22' C17' C18' C19' 0.0
C4 C17' C18' C19' -177(3)
C17' C18' C19' C23' 179(2)
C17' C18' C19' C20' 0.0
C23' C19' C20' C21' -179(2)
C18' C19' C20' C21' 0.0
C23' C19' C20' C26' -5(3)
C18' C19' C20' C26' 174(3)
C19' C20' C21' C22' 0.0
C26' C20' C21' C22' -174(3)
C20' C21' C22' C17' 0.0
C18' C17' C22' C21' 0.0
C4 C17' C22' C21' 177(3)
C18' C19' C23' C24' -176.8(16)
C20' C19' C23' C24' 2(2)
C19' C23' C24' C25' 1(2)
C23' C24' C25' C26' -3(3)
C24' C25' C26' C20' 0(4)
C19' C20' C26' C25' 3(4)
C21' C20' C26' C25' 178(2)
O1 C29 N1 C31 -171.6(3)
N2 C29 N1 C31 10.7(3)
O1 C29 N1 C27 -13.1(4)
N2 C29 N1 C27 169.2(2)
N3 C31 N1 C29 101.9(3)
C32 C31 N1 C29 -133.9(3)
C35 C31 N1 C29 -8.9(3)
N3 C31 N1 C27 -56.5(4)
C32 C31 N1 C27 67.7(4)
C35 C31 N1 C27 -167.3(3)
C6 C27 N1 C29 -83.2(3)
C6 C27 N1 C31 72.7(4)
O1 C29 N2 C35 174.3(3)
N1 C29 N2 C35 -8.1(3)
O1 C29 N2 C39 4.8(5)
N1 C29 N2 C39 -177.6(3)
N4 C35 N2 C29 -108.6(3)
C36 C35 N2 C29 125.0(3)
C31 C35 N2 C29 2.4(3)
N4 C35 N2 C39 61.0(4)
C36 C35 N2 C39 -65.4(4)
C31 C35 N2 C39 172.0(3)
C41 C39 N2 C29 91.4(4)
C41 C39 N2 C35 -77.1(4)
O2 C30 N3 C28 5.7(5)
N4 C30 N3 C28 -175.9(3)
O2 C30 N3 C31 175.7(3)
N4 C30 N3 C31 -5.9(3)
C5 C28 N3 C30 90.1(4)
C5 C28 N3 C31 -79.1(4)
N1 C31 N3 C30 -111.1(3)
C32 C31 N3 C30 123.6(3)
C35 C31 N3 C30 0.5(3)
N1 C31 N3 C28 59.5(4)
C32 C31 N3 C28 -65.8(3)
C35 C31 N3 C28 171.0(2)
O2 C30 N4 C35 -172.2(3)
N3 C30 N4 C35 9.4(3)
O2 C30 N4 C40 -15.4(5)
N3 C30 N4 C40 166.2(3)
N2 C35 N4 C30 101.8(3)
C36 C35 N4 C30 -132.5(3)
C31 C35 N4 C30 -8.7(3)
N2 C35 N4 C40 -55.0(4)
C36 C35 N4 C40 70.7(4)
C31 C35 N4 C40 -165.5(3)
C42 C40 N4 C30 -83.9(4)
C42 C40 N4 C35 70.7(4)
O3 C32 O4 C33 -0.8(6)
C31 C32 O4 C33 178.3(3)
C34 C33 O4 C32 -91.9(5)
C45 C46 O7 C47 13.9(7)
C41 C46 O7 C47 -166.0(4)
C44 C43 O8 C48 15.8(6)
C42 C43 O8 C48 -166.9(4)
